data_2238850
loop_
_publ_author_name
'Chouaib, Hassen'
'Karoui, Sahel'
'Kamoun, Slaheddine'
'Michaud, Francois'

_publ_section_title
;
 Bis(2-methoxyanilinium) hexabromidostannate(IV) dihydrate
;
_journal_issue 12
_journal_name_full 'Acta Crystallographica Section E'
_journal_page_first m678
_journal_page_last m679
_journal_paper_doi 10.1107/S1600536813031681
_journal_volume 69
_journal_year 2013
_chemical_formula_iupac '(C7 H10 N O)2 [Sn Br6], 2H2 O'
_chemical_formula_moiety '2(C7 H10 N O +), Br6 Sn 2-, 2(H2 O)'
_chemical_formula_sum 'C14 H24 Br6 N2 O4 Sn'
_chemical_formula_weight 882.50
_chemical_name_common '(C7H10NO)2.SnBr6.2H2O '
_chemical_name_systematic
;
Bis(2-methoxyanilinium) hexabromidostannate(IV) dihydrate
;
_space_group_IT_number 14
_symmetry_cell_setting monoclinic
_symmetry_space_group_name_Hall '-P 2yab'
_symmetry_space_group_name_H-M 'P 1 21/a 1'
_atom_sites_solution_hydrogens geom
_atom_sites_solution_primary direct
_atom_sites_solution_secondary difmap
_audit_creation_method SHELXL-97
_cell_angle_alpha 90.00
_cell_angle_beta 103.680(5)
_cell_angle_gamma 90.00
_cell_formula_units_Z 2
_cell_length_a 10.8728(7)
_cell_length_b 13.4403(10)
_cell_length_c 9.0695(6)
_cell_measurement_reflns_used 5970
_cell_measurement_temperature 293(2)
_cell_measurement_theta_max 24.71
_cell_measurement_theta_min 3.59
_cell_volume 1287.76(16)
_computing_cell_refinement
;
<i>CrysAlis PRO</i> (Agilent, 2012)
;
_computing_data_collection
;
<i>CrysAlis PRO</i> (Agilent, 2012)
;
_computing_data_reduction
;
<i>CrysAlis RED</i> (Agilent, 2012)
;
_computing_molecular_graphics
;DIAMOND (Brandenburg <i>et al.</i>, 1999) and
 Mercury (Macrae <i>et al.</i>, 2008)
;
_computing_publication_material 'WinGX (Farrugia, 2012)'
_computing_structure_refinement 'SHELXL97 (Sheldrick, 2008)'
_computing_structure_solution 'SHELXS97 (Sheldrick, 2008)'
_diffrn_ambient_temperature 293(2)
_diffrn_measured_fraction_theta_full 0.996
_diffrn_measured_fraction_theta_max 0.996
_diffrn_measurement_device_type 'Agilent Xcalibur (Sapphire2)'
_diffrn_measurement_method '\w scans'
_diffrn_radiation_monochromator graphite
_diffrn_radiation_source 'fine-focus sealed tube'
_diffrn_radiation_type MoK\a
_diffrn_radiation_wavelength 0.71073
_diffrn_reflns_av_R_equivalents 0.0515
_diffrn_reflns_av_sigmaI/netI 0.0338
_diffrn_reflns_limit_h_max 12
_diffrn_reflns_limit_h_min -12
_diffrn_reflns_limit_k_max 15
_diffrn_reflns_limit_k_min -11
_diffrn_reflns_limit_l_max 10
_diffrn_reflns_limit_l_min -10
_diffrn_reflns_number 7762
_diffrn_reflns_theta_full 24.71
_diffrn_reflns_theta_max 24.71
_diffrn_reflns_theta_min 3.59
_diffrn_standards_interval_time 120
_diffrn_standards_number 2
_exptl_absorpt_coefficient_mu 10.321
_exptl_absorpt_correction_T_max 0.371
_exptl_absorpt_correction_T_min 0.356
_exptl_absorpt_correction_type multi-scan
_exptl_absorpt_process_details
;
(CrysAlis RED; Agilent, 2012)
;
_exptl_crystal_colour yellow
_exptl_crystal_density_diffrn 2.276
_exptl_crystal_density_meas 2.276
_exptl_crystal_density_method 'not measured'
_exptl_crystal_description prism
_exptl_crystal_F_000 828
_exptl_crystal_size_max 0.10
_exptl_crystal_size_mid 0.10
_exptl_crystal_size_min 0.10
_refine_diff_density_max 1.507
_refine_diff_density_min -1.443
_refine_ls_extinction_coef 0.0039(8)
_refine_ls_extinction_expression Fc^*^=kFc[1+0.001xFc^2^\l^3^/sin(2\q)]^-1/4^
_refine_ls_extinction_method 'SHELXL97 (Sheldrick, 2008)'
_refine_ls_goodness_of_fit_ref 1.069
_refine_ls_hydrogen_treatment mixed
_refine_ls_matrix_type full
_refine_ls_number_parameters 133
_refine_ls_number_reflns 2188
_refine_ls_number_restraints 9
_refine_ls_restrained_S_all 1.098
_refine_ls_R_factor_all 0.0695
_refine_ls_R_factor_gt 0.0611
_refine_ls_shift/su_max 0.000
_refine_ls_shift/su_mean 0.000
_refine_ls_structure_factor_coef Fsqd
_refine_ls_weighting_details 'calc w=1/[\s^2^(Fo^2^)+(0.0686P)^2^+18.8968P] where P=(Fo^2^+2Fc^2^)/3'
_refine_ls_weighting_scheme calc
_refine_ls_wR_factor_gt 0.1484
_refine_ls_wR_factor_ref 0.1561
_reflns_number_gt 1854
_reflns_number_total 2188
_reflns_threshold_expression I>2sigma(I)
_cod_data_source_file cv5437.cif
_cod_data_source_block I
_cod_original_cell_volume 1287.76(15)
_cod_original_sg_symbol_H-M 'P 21/a'
_cod_database_code 2238850

loop_
_symmetry_equiv_pos_as_xyz
'x, y, z'
'-x+1/2, y+1/2, -z'
'-x, -y, -z'
'x-1/2, -y-1/2, z'

loop_
_atom_site_type_symbol
_atom_site_label
_atom_site_fract_x
_atom_site_fract_y
_atom_site_fract_z
_atom_site_U_iso_or_equiv
_atom_site_adp_type
_atom_site_calc_flag
_atom_site_refinement_flags
_atom_site_occupancy
_atom_site_symmetry_multiplicity
Sn Sn1 0.5000 0.5000 0.5000 0.0316(4) Uani d S 1 2
Br Br2 0.42826(15) 0.67591(9) 0.41106(12) 0.0609(5) Uani d . 1 1
Br Br3 0.56362(12) 0.57192(8) 0.72849(10) 0.0444(4) Uani d . 1 1
Br Br1 0.22150(13) 0.46965(11) 0.51438(14) 0.0582(5) Uani d . 1 1
O OW 0.3159(10) 0.1977(7) 0.3700(8) 0.056(2) Uani d D 1 1
N N1 0.5673(10) 0.1749(8) 0.2638(9) 0.047(2) Uani d . 1 1
H H1A 0.5324 0.1285 0.3109 0.071 Uiso calc R 1 1
H H1B 0.5596 0.2341 0.3048 0.071 Uiso calc R 1 1
H H1C 0.6489 0.1611 0.2738 0.071 Uiso calc R 1 1
O O1 0.3632(11) 0.0449(7) 0.1485(10) 0.068(3) Uani d . 1 1
C C1 0.5131(11) 0.1763(8) 0.1279(11) 0.043(3) Uani d D 1 1
C C2 0.4114(12) 0.1068(9) 0.0787(10) 0.050(3) Uani d D 1 1
C C6 0.5699(11) 0.2478(9) 0.0605(10) 0.052(3) Uani d D 1 1
H H6 0.6399 0.2847 0.1101 0.063 Uiso calc R 1 1
C C4 0.4156(15) 0.1880(12) -0.1337(13) 0.072(4) Uani d D 1 1
H H4 0.3809 0.1929 -0.2375 0.086 Uiso calc R 1 1
C C7 0.2509(19) -0.0282(12) 0.0978(18) 0.081(5) Uani d . 1 1
H H7A 0.2398 -0.0658 0.1838 0.122 Uiso calc R 1 1
H H7B 0.2682 -0.0728 0.0225 0.122 Uiso calc R 1 1
H H7C 0.1751 0.0086 0.0557 0.122 Uiso calc R 1 1
C C3 0.3580(13) 0.1144(11) -0.0702(11) 0.077(5) Uani d D 1 1
H H3 0.2914 0.0753 -0.1227 0.092 Uiso calc R 1 1
C C5 0.5122(16) 0.2580(13) -0.0858(11) 0.081(5) Uani d D 1 1
H H5 0.5338 0.3061 -0.1489 0.097 Uiso calc R 1 1
H H1W 0.360(10) 0.238(7) 0.439(10) 0.08(5) Uiso d D 1 1
H H2W 0.297(16) 0.139(6) 0.402(14) 0.10(6) Uiso d D 1 1

loop_
_atom_site_aniso_label
_atom_site_aniso_U_11
_atom_site_aniso_U_22
_atom_site_aniso_U_33
_atom_site_aniso_U_12
_atom_site_aniso_U_13
_atom_site_aniso_U_23
Sn1 0.0520(7) 0.0323(6) 0.0091(5) 0.0004(4) 0.0045(4) -0.0037(3)
Br2 0.1150(12) 0.0381(7) 0.0191(6) 0.0070(6) -0.0052(6) 0.0030(4)
Br3 0.0776(9) 0.0429(7) 0.0101(5) -0.0015(5) 0.0054(5) -0.0050(4)
Br1 0.0642(8) 0.0749(9) 0.0411(7) -0.0200(7) 0.0237(6) -0.0303(6)
OW 0.099(7) 0.055(5) 0.015(3) -0.019(5) 0.015(4) 0.005(3)
N1 0.065(6) 0.057(6) 0.018(4) 0.006(5) 0.005(4) 0.007(4)
O1 0.106(8) 0.061(6) 0.038(5) -0.027(5) 0.021(5) -0.010(4)
C1 0.060(7) 0.048(6) 0.020(5) 0.007(5) 0.010(5) 0.004(4)
C2 0.066(8) 0.059(8) 0.031(6) -0.001(6) 0.021(5) -0.016(5)
C6 0.066(8) 0.063(8) 0.023(5) 0.001(6) 0.000(5) 0.000(5)
C4 0.088(10) 0.113(13) 0.016(5) 0.000(9) 0.015(6) 0.020(7)
C7 0.131(15) 0.061(9) 0.057(9) -0.034(9) 0.035(9) -0.032(7)
C3 0.068(9) 0.113(13) 0.041(7) 0.001(9) -0.004(6) -0.048(8)
C5 0.104(12) 0.100(12) 0.035(7) -0.003(10) 0.010(7) -0.012(8)

loop_
_atom_type_symbol
_atom_type_description
_atom_type_scat_dispersion_real
_atom_type_scat_dispersion_imag
_atom_type_scat_source
C C 0.0033 0.0016 'International Tables Vol C Tables 4.2.6.8 and 6.1.1.4'
H H 0.0000 0.0000 'International Tables Vol C Tables 4.2.6.8 and 6.1.1.4'
Br Br -0.2901 2.4595 'International Tables Vol C Tables 4.2.6.8 and 6.1.1.4'
N N 0.0061 0.0033 'International Tables Vol C Tables 4.2.6.8 and 6.1.1.4'
O O 0.0106 0.0060 'International Tables Vol C Tables 4.2.6.8 and 6.1.1.4'
Sn Sn -0.6537 1.4246 'International Tables Vol C Tables 4.2.6.8 and 6.1.1.4'

loop_
_geom_angle_atom_site_label_1
_geom_angle_atom_site_label_2
_geom_angle_atom_site_label_3
_geom_angle_site_symmetry_1
_geom_angle_site_symmetry_3
_geom_angle
Br3 Sn1 Br3 . 3_666 180.0
Br3 Sn1 Br2 . . 84.12(4)
Br3 Sn1 Br2 3_666 . 95.88(4)
Br3 Sn1 Br2 . 3_666 95.88(4)
Br3 Sn1 Br2 3_666 3_666 84.12(4)
Br2 Sn1 Br2 . 3_666 180.0
Br3 Sn1 Br2 . 3_666 95.88(4)
Br3 Sn1 Br2 3_666 3_666 84.12(4)
Br2 Sn1 Br2 . 3_666 180.0
Br2 Sn1 Br2 3_666 3_666 0.00(5)
Br3 Sn1 Br1 . . 96.26(4)
Br3 Sn1 Br1 3_666 . 83.74(4)
Br2 Sn1 Br1 . . 84.64(5)
Br2 Sn1 Br1 3_666 . 95.36(5)
Br2 Sn1 Br1 3_666 . 95.36(5)
Br3 Sn1 Br1 . 3_666 83.74(4)
Br3 Sn1 Br1 3_666 3_666 96.26(4)
Br2 Sn1 Br1 . 3_666 95.36(5)
Br2 Sn1 Br1 3_666 3_666 84.64(5)
Br2 Sn1 Br1 3_666 3_666 84.64(5)
Br1 Sn1 Br1 . 3_666 180.00(5)
H1W OW H2W . . 116.9(4)
C1 N1 H1A . . 109.5
C1 N1 H1B . . 109.5
H1A N1 H1B . . 109.5
C1 N1 H1C . . 109.5
H1A N1 H1C . . 109.5
H1B N1 H1C . . 109.5
C2 O1 C7 . . 132.4(11)
N1 C1 C6 . . 107.4(10)
N1 C1 C2 . . 116.8(9)
C6 C1 C2 . . 135.8(9)
O1 C2 C3 . . 115.7(12)
O1 C2 C1 . . 131.9(9)
C3 C2 C1 . . 112.4(10)
C5 C6 C1 . . 111.2(11)
C5 C6 H6 . . 124.4
C1 C6 H6 . . 124.4
C3 C4 C5 . . 137.6(11)
C3 C4 H4 . . 111.2
C5 C4 H4 . . 111.2
O1 C7 H7A . . 109.5
O1 C7 H7B . . 109.5
H7A C7 H7B . . 109.5
O1 C7 H7C . . 109.5
H7A C7 H7C . . 109.5
H7B C7 H7C . . 109.5
C2 C3 C4 . . 110.3(10)
C2 C3 H3 . . 124.8
C4 C3 H3 . . 124.8
C6 C5 C4 . . 112.5(12)
C6 C5 H5 . . 123.8
C4 C5 H5 . . 123.8

loop_
_geom_bond_atom_site_label_1
_geom_bond_atom_site_label_2
_geom_bond_site_symmetry_2
_geom_bond_distance
Sn1 Br3 . 2.2426(9)
Sn1 Br3 3_666 2.2426(9)
Sn1 Br2 . 2.5595(11)
Sn1 Br2 3_666 2.5595(11)
Sn1 Br2 3_666 2.5595(11)
Sn1 Br1 . 3.0886(13)
Sn1 Br1 3_666 3.0886(13)
OW H1W . 0.88(9)
OW H2W . 0.88(9)
N1 C1 . 1.234(13)
N1 H1A . 0.8900
N1 H1B . 0.8900
N1 H1C . 0.8900
O1 C2 . 1.235(14)
O1 C7 . 1.550(18)
C1 C6 . 1.363(9)
C1 C2 . 1.437(16)
C2 C3 . 1.341(9)
C6 C5 . 1.333(9)
C6 H6 . 0.9300
C4 C3 . 1.368(9)
C4 C5 . 1.40(2)
C4 H4 . 0.9300
C7 H7A . 0.9600
C7 H7B . 0.9600
C7 H7C . 0.9600
C3 H3 . 0.9300
C5 H5 . 0.9300

loop_
_geom_hbond_atom_site_label_D
_geom_hbond_atom_site_label_H
_geom_hbond_atom_site_label_A
_geom_hbond_site_symmetry_A
_geom_hbond_distance_DH
_geom_hbond_distance_HA
_geom_hbond_distance_DA
_geom_hbond_angle_DHA
N1 H1B Br2 3_666 0.89 2.82 3.557(9) 140.9
N1 H1C OW 4_665 0.89 2.63 3.151(15) 118.5
OW H1W Br2 3_666 0.88(9) 2.64(9) 3.457(9) 154(11)
OW H2W Br1 2_546 0.88(9) 2.42(9) 3.296(8) 171(16)
C7 H7A Br1 2_546 0.96 2.71 3.459(15) 135.1
N1 H1A Br1 4_665 0.89 2.75 3.154(9) 108.8
C5 H5 Br2 3_665 0.93 2.52 3.289(12) 140.3

loop_
_geom_torsion_atom_site_label_1
_geom_torsion_atom_site_label_2
_geom_torsion_atom_site_label_3
_geom_torsion_atom_site_label_4
_geom_torsion
C7 O1 C2 C3 0(2)
C7 O1 C2 C1 177.8(14)
N1 C1 C2 O1 2(2)
C6 C1 C2 O1 -178.2(15)
N1 C1 C2 C3 179.6(12)
C6 C1 C2 C3 -1(2)
N1 C1 C6 C5 -176.6(13)
C2 C1 C6 C5 4(2)
O1 C2 C3 C4 177.3(13)
C1 C2 C3 C4 -0.6(17)
C5 C4 C3 C2 -2(3)
C1 C6 C5 C4 -4.5(19)
C3 C4 C5 C6 5(3)
